data_9012659
loop_
_publ_author_name
'Zubkova, N. V.'
'Pushcharovsky, D. Y.'
'Sarp, H.'
'Teat, S. J.'
'MacLean, E. J.'

_publ_section_title
;
 Crystal structure of zdenekite NaPbCu5(AsO4)4Cl*5H2O
;
_journal_name_full 'Crystallography Reports'
_journal_page_first 939
_journal_page_last 943
_journal_paper_doi 10.1134/1.1627435
_journal_volume 48
_journal_year 2003
_chemical_compound_source 'Cap Garrone copper-lead mine, France'
_chemical_formula_sum 'As4 Cl Cu5 H10 Na O21 Pb'
_chemical_name_mineral Zdenekite
_space_group_IT_number 14
_symmetry_space_group_name_Hall '-P 2yn'
_symmetry_space_group_name_H-M 'P 1 21/n 1'
_cell_angle_alpha 90
_cell_angle_beta 90.02
_cell_angle_gamma 90
_cell_formula_units_Z 4
_cell_length_a 10.023
_cell_length_b 19.55
_cell_length_c 10.023
_cell_volume 1964.003
_database_code_amcsd 0012387
_exptl_crystal_density_diffrn 4.128
_cod_original_formula_sum 'Pb As4 Cu5 Na Cl O21 H10'
_cod_database_code 9012659

loop_
_space_group_symop_operation_xyz
x,y,z
1/2+x,1/2-y,1/2+z
1/2-x,1/2+y,1/2-z
-x,-y,-z

loop_
_atom_site_label
_atom_site_fract_x
_atom_site_fract_y
_atom_site_fract_z
_atom_site_U_iso_or_equiv
_atom_site_type_symbol
_atom_site_attached_hydrogens
Pb1 0.36200 0.58910 0.21600 0.05000 Pb 0
As1 0.15200 0.83610 0.91900 0.00700 As 0
As2 0.14800 0.84730 0.50300 0.05000 As 0
As3 0.06600 0.65980 0.42400 0.00600 As 0
As4 0.06000 0.66410 0.01000 0.00900 As 0
Cu1 0.12800 0.71510 0.71400 0.00100 Cu 0
Cu2 -0.13800 0.78380 0.98900 0.01000 Cu 0
Cu3 0.08100 0.79400 0.20700 0.03500 Cu 0
Cu4 0.36400 0.70940 0.94600 0.01700 Cu 0
Cu5 -0.14300 0.59310 0.21500 0.02700 Cu 0
Na -0.13500 0.60400 0.70700 0.02700 Na 0
Cl 0.63400 0.36700 0.28900 0.02600 Cl 0
O1 0.23500 0.67100 0.37200 0.00100 O 0
O2 0.27100 0.16400 0.46000 0.00100 O 0
O3 0.54100 0.85400 0.09600 0.00100 O 0
O4 -0.01300 0.73900 0.37500 0.00100 O 0
O5 -0.02200 0.82600 0.90100 0.00100 O 0
O6 0.01400 0.65700 0.83400 0.00100 O 0
O7 0.82000 0.16000 0.91800 0.00100 O 0
O8 0.21100 0.77000 0.58000 0.00100 O 0
O9 0.78000 0.24100 0.14800 0.00100 O 0
O10 0.23500 0.90900 0.56300 0.00100 O 0
O11 0.82000 0.15700 0.66000 0.00100 O 0
O12 0.50200 0.09000 0.43000 0.00100 O 0
O13 0.00200 0.86300 0.53700 0.00100 O 0
O14 0.20400 0.91600 0.82800 0.00100 O 0
O15 -0.00800 0.72300 0.08100 0.00100 O 0
O16 -0.04400 0.59700 0.36400 0.00100 O 0
Wat1 0.20600 0.50400 0.14800 0.00100 O 2
Wat2 -0.17200 0.47900 0.23300 0.00100 O 2
Wat3 -0.14200 0.53800 0.55800 0.00100 O 2
Wat4 0.03500 0.99400 0.65700 0.00100 O 2
Wat5 0.39000 0.52200 0.41200 0.00100 O 2

loop_
_cod_changelog_entry_id
_cod_changelog_entry_author
_cod_changelog_entry_date
_cod_changelog_entry_text
1
;cod-tools version 3.8.0
Id: cif_guess_AMCSD_atom_types 9574 2023-05-10 09:00:05Z saulius
;
2023-05-10T18:54:12+03:00
;Derived atom types and hydrogen counts
from atom names that follow the AMCSD naming convention
(Wat == water, O-H == hydroxyl).
;

loop_
_cod_related_entry_id
_cod_related_entry_database
_cod_related_entry_code
1 AMCSD 0012387
